data_4107673
loop_
_publ_author_name
'Markus Albrecht'
'Claudia Wessel'
'Marita de Groot'
'Kari Rissanen'
'Arne L\"uchow'

_publ_section_title
;
 Structural Versatility of Anion-\p Interactions in Halide Salts with
 Pentafluorophenyl Substituted Cations
;
_journal_name_full 'Journal of the American Chemical Society'
_journal_page_first 4600
_journal_page_last 4601
_journal_paper_doi 10.1021/ja800219g
_journal_volume 130
_journal_year 2008
_chemical_compound_source 'synthesis as described'
_chemical_formula_moiety 'C6 H3 F5 N, Cl'
_chemical_formula_sum 'C6 H3 Cl F5 N'
_chemical_formula_weight 219.54
_chemical_name_systematic
;
 ?
;
_space_group_IT_number 2
_symmetry_cell_setting triclinic
_symmetry_Int_Tables_number 2
_symmetry_space_group_name_Hall '-P 1'
_symmetry_space_group_name_H-M 'P -1'
_atom_sites_solution_hydrogens geom
_atom_sites_solution_primary direct
_atom_sites_solution_secondary difmap
_cell_angle_alpha 95.776(6)
_cell_angle_beta 96.975(6)
_cell_angle_gamma 98.148(6)
_cell_formula_units_Z 2
_cell_length_a 5.1416(5)
_cell_length_b 6.2569(6)
_cell_length_c 13.0420(10)
_cell_measurement_reflns_used 6190
_cell_measurement_temperature 173.0(1)
_cell_measurement_theta_max 28.283
_cell_measurement_theta_min 2.546
_cell_measurement_wavelength 0.71073
_cell_volume 409.28(6)
_computing_cell_refinement 'HKL Scalepack (Otwinowski & Minor 1997)'
_computing_data_collection 'Collect (Bruker AXS BV, 1997-2004)'
_computing_data_reduction 'HKL Denzo and Scalepack (Otwinowski & Minor 1997)'
_computing_molecular_graphics 'Ortep-3 for Windows (Farrugia, 1997)'
_computing_publication_material 'WinGX publication routines (Farrugia, 1999)'
_computing_structure_refinement 'SHELXL-97 (Sheldrick, 1997)'
_computing_structure_solution 'SHELXS-86 (Sheldrick, 1986)'
_diffrn_ambient_temperature 293(2)
_diffrn_detector 'CCD plate'
_diffrn_detector_area_resol_mean 9
_diffrn_measured_fraction_theta_full 0.999
_diffrn_measured_fraction_theta_max 0.999
_diffrn_measurement_device '95mm CCD camera on \k-goniostat'
_diffrn_measurement_device_type KappaCCD
_diffrn_measurement_method 'CCD rotation images, thick slices'
_diffrn_orient_matrix_type 'by Bruker AXS Collect from scalepack cell'
_diffrn_orient_matrix_UB_11 -0.350834E-1
_diffrn_orient_matrix_UB_12 0.61171E-2
_diffrn_orient_matrix_UB_13 0.739147E-1
_diffrn_orient_matrix_UB_21 0.195102
_diffrn_orient_matrix_UB_22 0.336436E-1
_diffrn_orient_matrix_UB_23 0.242598E-1
_diffrn_orient_matrix_UB_31 -0.83001E-2
_diffrn_orient_matrix_UB_32 0.158992
_diffrn_orient_matrix_UB_33 0.15687E-2
_diffrn_radiation_monochromator graphite
_diffrn_radiation_probe x-ray
_diffrn_radiation_type MoK\a
_diffrn_radiation_wavelength 0.71073
_diffrn_reflns_av_R_equivalents 0.0295
_diffrn_reflns_av_unetI/netI 0.0397
_diffrn_reflns_limit_h_max 6
_diffrn_reflns_limit_h_min -6
_diffrn_reflns_limit_k_max 7
_diffrn_reflns_limit_k_min -7
_diffrn_reflns_limit_l_max 14
_diffrn_reflns_limit_l_min -15
_diffrn_reflns_number 2411
_diffrn_reflns_theta_full 25
_diffrn_reflns_theta_max 25
_diffrn_reflns_theta_min 3.17
_diffrn_source 'Enraf Nonius FR590'
_exptl_absorpt_coefficient_mu 0.501
_exptl_absorpt_correction_type none
_exptl_crystal_colour colorless
_exptl_crystal_density_diffrn 1.781
_exptl_crystal_description prism
_exptl_crystal_F_000 216
_exptl_crystal_size_max 0.3
_exptl_crystal_size_mid 0.2
_exptl_crystal_size_min 0.2
_refine_diff_density_max 0.252
_refine_diff_density_min -0.3
_refine_diff_density_rms 0.06
_refine_ls_extinction_method none
_refine_ls_goodness_of_fit_ref 1.185
_refine_ls_hydrogen_treatment constr
_refine_ls_matrix_type full
_refine_ls_number_parameters 119
_refine_ls_number_reflns 1441
_refine_ls_number_restraints 0
_refine_ls_restrained_S_all 1.185
_refine_ls_R_factor_all 0.0559
_refine_ls_R_factor_gt 0.047
_refine_ls_shift/su_max 0
_refine_ls_shift/su_mean 0
_refine_ls_structure_factor_coef Fsqd
_refine_ls_weighting_details 'calc w=1/[\s^2^(Fo^2^)+(0.0151P)^2^+0.6706P] where P=(Fo^2^+2Fc^2^)/3'
_refine_ls_weighting_scheme calc
_refine_ls_wR_factor_gt 0.1038
_refine_ls_wR_factor_ref 0.1081
_reflns_number_gt 1248
_reflns_number_total 1441
_reflns_threshold_expression >2sigma(I)
_cod_data_source_file ja800219g-file002.cif
_cod_data_source_block 1a
_cod_database_code 4107673

loop_
_symmetry_equiv_pos_as_xyz
'x, y, z'
'-x, -y, -z'

loop_
_atom_site_label
_atom_site_type_symbol
_atom_site_fract_x
_atom_site_fract_y
_atom_site_fract_z
_atom_site_U_iso_or_equiv
_atom_site_adp_type
_atom_site_occupancy
_atom_site_symmetry_multiplicity
_atom_site_calc_flag
_atom_site_refinement_flags
Cl1 Cl 0.70902(16) 0.71437(13) 0.94635(7) 0.0296(2) Uani 1 1 d .
F2 F 0.2665(4) -0.0109(4) 0.80246(19) 0.0521(6) Uani 1 1 d .
F3 F 0.1495(6) 0.0188(5) 0.5975(2) 0.0813(10) Uani 1 1 d .
F4 F 0.4960(7) 0.2653(5) 0.49843(19) 0.0933(11) Uani 1 1 d .
F5 F 0.9634(7) 0.4835(5) 0.6075(2) 0.0798(10) Uani 1 1 d .
F6 F 1.0808(4) 0.4463(3) 0.81103(17) 0.0455(6) Uani 1 1 d .
N7 N 0.7342(5) 0.1954(4) 0.9189(2) 0.0279(6) Uani 1 1 d .
H7A H 0.6211 0.2576 0.954 0.042 Uiso 1 1 calc R
H7B H 0.8991 0.2603 0.9425 0.042 Uiso 1 1 calc R
H7C H 0.7191 0.0551 0.9276 0.042 Uiso 1 1 calc R
C1 C 0.6747(7) 0.2169(5) 0.8095(3) 0.0296(7) Uani 1 1 d .
C2 C 0.4405(8) 0.1093(6) 0.7543(3) 0.0416(9) Uani 1 1 d .
C3 C 0.3797(9) 0.1262(7) 0.6496(3) 0.0555(12) Uani 1 1 d .
C4 C 0.5540(12) 0.2521(8) 0.6007(3) 0.0634(14) Uani 1 1 d .
C5 C 0.7899(10) 0.3625(7) 0.6552(3) 0.0552(12) Uani 1 1 d .
C6 C 0.8491(8) 0.3436(6) 0.7595(3) 0.0369(8) Uani 1 1 d .

loop_
_atom_site_aniso_label
_atom_site_aniso_U_11
_atom_site_aniso_U_22
_atom_site_aniso_U_33
_atom_site_aniso_U_23
_atom_site_aniso_U_13
_atom_site_aniso_U_12
Cl1 0.0296(4) 0.0214(4) 0.0375(5) 0.0027(3) 0.0051(3) 0.0030(3)
F2 0.0381(13) 0.0457(13) 0.0652(16) -0.0031(11) -0.0065(11) 0.0002(10)
F3 0.083(2) 0.083(2) 0.0647(18) -0.0318(15) -0.0380(15) 0.0386(17)
F4 0.156(3) 0.107(2) 0.0289(14) 0.0035(14) -0.0011(16) 0.079(2)
F5 0.119(3) 0.084(2) 0.0597(17) 0.0377(15) 0.0478(17) 0.0444(19)
F6 0.0427(13) 0.0427(13) 0.0562(14) 0.0140(10) 0.0203(11) 0.0066(10)
N7 0.0297(15) 0.0211(14) 0.0327(16) 0.0036(11) 0.0038(12) 0.0040(11)
C1 0.0367(19) 0.0238(17) 0.0299(18) -0.0006(13) 0.0032(15) 0.0136(14)
C2 0.046(2) 0.035(2) 0.042(2) -0.0055(16) -0.0034(18) 0.0189(17)
C3 0.064(3) 0.057(3) 0.042(3) -0.013(2) -0.015(2) 0.034(2)
C4 0.105(4) 0.070(3) 0.026(2) 0.001(2) 0.001(2) 0.058(3)
C5 0.083(3) 0.058(3) 0.039(2) 0.015(2) 0.024(2) 0.038(3)
C6 0.046(2) 0.0314(19) 0.038(2) 0.0060(15) 0.0116(17) 0.0172(17)

loop_
_atom_type_symbol
_atom_type_description
_atom_type_scat_dispersion_real
_atom_type_scat_dispersion_imag
_atom_type_scat_source
Cl Cl 0.1484 0.1585 'International Tables Vol C Tables 4.2.6.8 and 6.1.1.4'
F F 0.0171 0.0103 'International Tables Vol C Tables 4.2.6.8 and 6.1.1.4'
N N 0.0061 0.0033 'International Tables Vol C Tables 4.2.6.8 and 6.1.1.4'
C C 0.0033 0.0016 'International Tables Vol C Tables 4.2.6.8 and 6.1.1.4'
H H 0 0 'International Tables Vol C Tables 4.2.6.8 and 6.1.1.4'

loop_
_geom_angle_atom_site_label_1
_geom_angle_atom_site_label_2
_geom_angle_atom_site_label_3
_geom_angle
C1 N7 H7A 109.5
C1 N7 H7B 109.5
H7A N7 H7B 109.5
C1 N7 H7C 109.5
H7A N7 H7C 109.5
H7B N7 H7C 109.5
C2 C1 C6 119.3(3)
C2 C1 N7 119.5(3)
C6 C1 N7 121.2(3)
F2 C2 C1 120.0(3)
F2 C2 C3 119.4(4)
C1 C2 C3 120.6(4)
F3 C3 C4 121.1(4)
F3 C3 C2 119.3(5)
C4 C3 C2 119.7(4)
F4 C4 C3 119.5(5)
F4 C4 C5 120.0(5)
C3 C4 C5 120.5(4)
F5 C5 C6 119.8(5)
F5 C5 C4 120.8(4)
C6 C5 C4 119.4(4)
F6 C6 C5 119.0(4)
F6 C6 C1 120.4(3)
C5 C6 C1 120.6(4)

loop_
_geom_bond_atom_site_label_1
_geom_bond_atom_site_label_2
_geom_bond_distance
F2 C2 1.342(5)
F3 C3 1.342(5)
F4 C4 1.344(5)
F5 C5 1.340(5)
F6 C6 1.336(4)
N7 C1 1.447(4)
N7 H7A 0.89
N7 H7B 0.89
N7 H7C 0.89
C1 C2 1.372(5)
C1 C6 1.380(5)
C2 C3 1.382(6)
C3 C4 1.367(7)
C4 C5 1.381(7)
C5 C6 1.377(6)

loop_
_geom_torsion_atom_site_label_1
_geom_torsion_atom_site_label_2
_geom_torsion_atom_site_label_3
_geom_torsion_atom_site_label_4
_geom_torsion
C6 C1 C2 F2 -178.6(3)
N7 C1 C2 F2 1.4(5)
C6 C1 C2 C3 0.3(5)
N7 C1 C2 C3 -179.6(3)
F2 C2 C3 F3 -1.1(5)
C1 C2 C3 F3 179.9(3)
F2 C2 C3 C4 178.7(3)
C1 C2 C3 C4 -0.3(6)
F3 C3 C4 F4 -1.3(6)
C2 C3 C4 F4 178.9(3)
F3 C3 C4 C5 179.7(4)
C2 C3 C4 C5 -0.1(6)
F4 C4 C5 F5 0.0(6)
C3 C4 C5 F5 179.0(4)
F4 C4 C5 C6 -178.6(3)
C3 C4 C5 C6 0.4(6)
F5 C5 C6 F6 -0.3(5)
C4 C5 C6 F6 178.3(3)
F5 C5 C6 C1 -179.0(3)
C4 C5 C6 C1 -0.4(6)
C2 C1 C6 F6 -178.6(3)
N7 C1 C6 F6 1.3(5)
C2 C1 C6 C5 0.0(5)
N7 C1 C6 C5 180.0(3)
